data_2237803
loop_
_publ_author_name
'I\,s\?iklan, Muhammet'
'Sonkaya, \"Omer'
'H\"okelek, Tuncer'

_publ_section_title
;
 2-(4-Methylpyridin-2-yl)-4',4',6',6'-tetrakis(pyrrolidin-1-yl)-1<i>H</i>,2<i>H</i>-spiro[naphtho[1,2-<i>e</i>][1,3,2]oxazaphosphinine-3,2'-[1,3,5,2,4,6]triazatriphosphinine]
;
_journal_coeditor_code CV5414
_journal_issue 6
_journal_name_full 'Acta Crystallographica Section E'
_journal_page_first o994
_journal_page_last o995
_journal_paper_doi 10.1107/S1600536813014220
_journal_volume 69
_journal_year 2013
_chemical_formula_iupac 'C33 H46 N9 O P3'
_chemical_formula_moiety 'C33 H46 N9 O P3'
_chemical_formula_sum 'C33 H46 N9 O P3'
_chemical_formula_weight 677.70
_chemical_name_systematic
2-(4-Methylpyridin-2-yl)-4',4',6',6'-tetrakis(pyrrolidin-1-yl)-1<i>H</i>,2<i>H</i>-spiro[naphtho[1,2-<i>e</i>][1,3,2]oxazaphosphinine-3,2'-[1,3,5,2,4,6]triazatriphosphinine]
_space_group_IT_number 2
_symmetry_cell_setting triclinic
_symmetry_space_group_name_Hall '-P 1'
_symmetry_space_group_name_H-M 'P -1'
_atom_sites_solution_hydrogens geom
_atom_sites_solution_primary direct
_atom_sites_solution_secondary difmap
_audit_creation_method SHELXL-97
_cell_angle_alpha 79.210(2)
_cell_angle_beta 84.542(3)
_cell_angle_gamma 74.193(2)
_cell_formula_units_Z 2
_cell_length_a 9.5830(2)
_cell_length_b 10.9142(2)
_cell_length_c 16.8172(3)
_cell_measurement_reflns_used 9939
_cell_measurement_temperature 100(2)
_cell_measurement_theta_max 28.30
_cell_measurement_theta_min 2.21
_cell_volume 1660.68(6)
_computing_cell_refinement 'SAINT (Bruker, 2007)'
_computing_data_collection 'APEX2 (Bruker, 2007)'
_computing_data_reduction 'SAINT (Bruker, 2007)'
_computing_molecular_graphics 'ORTEP-3 for Windows (Farrugia, 2012)'
_computing_publication_material 'WinGX (Farrugia, 2012) and PLATON (Spek, 2009)'
_computing_structure_refinement 'SHELXL97 (Sheldrick, 2008)'
_computing_structure_solution 'SHELXS97 (Sheldrick, 2008)'
_diffrn_ambient_temperature 100(2)
_diffrn_measured_fraction_theta_full 0.993
_diffrn_measured_fraction_theta_max 0.993
_diffrn_measurement_device_type 'Bruker Kappa APEXII CCD area-detector'
_diffrn_measurement_method '\f and \w scans'
_diffrn_radiation_monochromator graphite
_diffrn_radiation_source 'fine-focus sealed tube'
_diffrn_radiation_type MoK\a
_diffrn_radiation_wavelength 0.71073
_diffrn_reflns_av_R_equivalents 0.0302
_diffrn_reflns_av_sigmaI/netI 0.0338
_diffrn_reflns_limit_h_max 12
_diffrn_reflns_limit_h_min -12
_diffrn_reflns_limit_k_max 14
_diffrn_reflns_limit_k_min -14
_diffrn_reflns_limit_l_max 22
_diffrn_reflns_limit_l_min -21
_diffrn_reflns_number 30003
_diffrn_reflns_theta_full 28.38
_diffrn_reflns_theta_max 28.38
_diffrn_reflns_theta_min 1.23
_exptl_absorpt_coefficient_mu 0.222
_exptl_absorpt_correction_T_max 0.9465
_exptl_absorpt_correction_T_min 0.9342
_exptl_absorpt_correction_type multi-scan
_exptl_absorpt_process_details '(SADABS; Bruker, 2005)'
_exptl_crystal_colour colourless
_exptl_crystal_density_diffrn 1.355
_exptl_crystal_density_method 'not measured'
_exptl_crystal_description block
_exptl_crystal_F_000 720
_exptl_crystal_size_max 0.31
_exptl_crystal_size_mid 0.26
_exptl_crystal_size_min 0.25
_refine_diff_density_max 0.885
_refine_diff_density_min -0.370
_refine_ls_extinction_method none
_refine_ls_goodness_of_fit_ref 1.035
_refine_ls_hydrogen_treatment constr
_refine_ls_matrix_type full
_refine_ls_number_parameters 416
_refine_ls_number_reflns 8270
_refine_ls_number_restraints 0
_refine_ls_restrained_S_all 1.035
_refine_ls_R_factor_all 0.0505
_refine_ls_R_factor_gt 0.0395
_refine_ls_shift/su_max 0.001
_refine_ls_shift/su_mean 0.000
_refine_ls_structure_factor_coef Fsqd
_refine_ls_weighting_details 'calc w=1/[\s^2^(Fo^2^)+(0.0556P)^2^+0.8708P] where P=(Fo^2^+2Fc^2^)/3'
_refine_ls_weighting_scheme calc
_refine_ls_wR_factor_gt 0.1020
_refine_ls_wR_factor_ref 0.1088
_reflns_number_gt 6876
_reflns_number_total 8270
_reflns_threshold_expression I>2\s(I)
_cod_data_source_file cv5414.cif
_cod_data_source_block I
_cod_database_code 2237803
_cod_database_fobs_code 2237803

loop_
_symmetry_equiv_pos_as_xyz
'x, y, z'
'-x, -y, -z'

loop_
_atom_site_type_symbol
_atom_site_label
_atom_site_fract_x
_atom_site_fract_y
_atom_site_fract_z
_atom_site_U_iso_or_equiv
_atom_site_adp_type
_atom_site_calc_flag
_atom_site_refinement_flags
_atom_site_occupancy
_atom_site_symmetry_multiplicity
P P1 0.41615(4) 0.65219(4) 0.26913(2) 0.01269(9) Uani d . 1 1
P P2 0.42634(4) 0.90846(4) 0.24147(2) 0.01288(9) Uani d . 1 1
P P3 0.36895(4) 0.78543(4) 0.39892(2) 0.01263(9) Uani d . 1 1
O O1 0.26440(11) 0.63318(11) 0.24585(7) 0.0168(2) Uani d . 1 1
N N1 0.45484(14) 0.77140(12) 0.21130(8) 0.0147(3) Uani d . 1 1
N N2 0.40058(14) 0.90563(12) 0.33662(8) 0.0156(3) Uani d . 1 1
N N3 0.40214(14) 0.65238(12) 0.36308(8) 0.0147(3) Uani d . 1 1
N N4 0.52927(14) 0.51427(12) 0.24700(8) 0.0140(3) Uani d . 1 1
N N5 0.74070(15) 0.34880(13) 0.26606(8) 0.0171(3) Uani d . 1 1
N N6 0.56147(14) 0.97631(13) 0.21432(8) 0.0165(3) Uani d . 1 1
N N7 0.29558(15) 1.00713(12) 0.18643(8) 0.0174(3) Uani d . 1 1
N N8 0.45650(14) 0.74826(12) 0.48273(8) 0.0156(3) Uani d . 1 1
N N9 0.19774(14) 0.83237(12) 0.43381(8) 0.0148(3) Uani d . 1 1
C C1 0.34522(17) 0.45778(15) 0.07336(9) 0.0153(3) Uani d . 1 1
C C2 0.44802(18) 0.35388(15) 0.04381(10) 0.0179(3) Uani d . 1 1
H H2 0.5298 0.3100 0.0730 0.021 Uiso calc R 1 1
C C3 0.42865(19) 0.31713(16) -0.02734(10) 0.0211(3) Uani d . 1 1
H H3 0.4971 0.2487 -0.0457 0.025 Uiso calc R 1 1
C C4 0.3060(2) 0.38236(17) -0.07261(10) 0.0234(4) Uani d . 1 1
H H4 0.2931 0.3564 -0.1204 0.028 Uiso calc R 1 1
C C5 0.2061(2) 0.48350(16) -0.04650(10) 0.0230(4) Uani d . 1 1
H H5 0.1261 0.5267 -0.0773 0.028 Uiso calc R 1 1
C C6 0.22176(18) 0.52431(15) 0.02693(10) 0.0185(3) Uani d . 1 1
C C7 0.11652(19) 0.62697(16) 0.05555(11) 0.0229(4) Uani d . 1 1
H H7 0.0355 0.6698 0.0255 0.027 Uiso calc R 1 1
C C8 0.13190(18) 0.66438(16) 0.12675(11) 0.0216(3) Uani d . 1 1
H H8 0.0627 0.7324 0.1451 0.026 Uiso calc R 1 1
C C9 0.25415(17) 0.59798(15) 0.17156(10) 0.0163(3) Uani d . 1 1
C C10 0.35985(16) 0.49761(14) 0.14797(9) 0.0146(3) Uani d . 1 1
C C11 0.48332(17) 0.42860(15) 0.20221(10) 0.0170(3) Uani d . 1 1
H H11A 0.4544 0.3611 0.2409 0.020 Uiso calc R 1 1
H H11B 0.5656 0.3876 0.1696 0.020 Uiso calc R 1 1
C C12 0.67301(16) 0.47150(14) 0.27157(9) 0.0139(3) Uani d . 1 1
C C13 0.74130(17) 0.55364(15) 0.29904(10) 0.0165(3) Uani d . 1 1
H H13 0.6903 0.6380 0.3035 0.020 Uiso calc R 1 1
C C14 0.88477(17) 0.50805(16) 0.31940(10) 0.0182(3) Uani d . 1 1
C C15 0.95706(18) 0.38142(16) 0.31073(10) 0.0205(3) Uani d . 1 1
H H15 1.0547 0.3480 0.3219 0.025 Uiso calc R 1 1
C C16 0.88029(18) 0.30691(16) 0.28526(10) 0.0203(3) Uani d . 1 1
H H16 0.9287 0.2219 0.2811 0.024 Uiso calc R 1 1
C C17 0.96028(19) 0.59051(18) 0.35269(12) 0.0263(4) Uani d . 1 1
H H17A 1.0582 0.5770 0.3303 0.039 Uiso calc R 1 1
H H17B 0.9613 0.5673 0.4106 0.039 Uiso calc R 1 1
H H17C 0.9095 0.6798 0.3383 0.039 Uiso calc R 1 1
C C18 0.68198(18) 0.95919(17) 0.26621(11) 0.0225(4) Uani d . 1 1
H H18A 0.7359 0.8692 0.2780 0.027 Uiso calc R 1 1
H H18B 0.6478 0.9906 0.3167 0.027 Uiso calc R 1 1
C C19 0.7737(2) 1.0406(2) 0.21450(13) 0.0341(5) Uani d . 1 1
H H19A 0.7362 1.1310 0.2194 0.041 Uiso calc R 1 1
H H19B 0.8738 1.0115 0.2301 0.041 Uiso calc R 1 1
C C20 0.7616(2) 1.0203(2) 0.12923(13) 0.0352(5) Uani d . 1 1
H H20A 0.8378 0.9470 0.1161 0.042 Uiso calc R 1 1
H H20B 0.7688 1.0964 0.0904 0.042 Uiso calc R 1 1
C C21 0.61243(19) 0.99544(17) 0.12823(10) 0.0218(3) Uani d . 1 1
H H21A 0.5465 1.0687 0.0972 0.026 Uiso calc R 1 1
H H21B 0.6199 0.9191 0.1047 0.026 Uiso calc R 1 1
C C22 0.20688(19) 0.97192(16) 0.13292(11) 0.0218(3) Uani d . 1 1
H H22A 0.1234 0.9483 0.1624 0.026 Uiso calc R 1 1
H H22B 0.2630 0.9008 0.1068 0.026 Uiso calc R 1 1
C C23 0.1608(2) 1.09529(17) 0.07164(11) 0.0276(4) Uani d . 1 1
H H23A 0.0726 1.0987 0.0464 0.033 Uiso calc R 1 1
H H23B 0.2366 1.1024 0.0298 0.033 Uiso calc R 1 1
C C24 0.13567(19) 1.20106(16) 0.12308(11) 0.0227(4) Uani d . 1 1
H H24A 0.0379 1.2185 0.1474 0.027 Uiso calc R 1 1
H H24B 0.1506 1.2802 0.0906 0.027 Uiso calc R 1 1
C C25 0.24817(18) 1.14693(15) 0.18844(10) 0.0191(3) Uani d . 1 1
H H25A 0.3293 1.1856 0.1761 0.023 Uiso calc R 1 1
H H25B 0.2049 1.1631 0.2413 0.023 Uiso calc R 1 1
C C26 0.60087(18) 0.65564(17) 0.49101(10) 0.0212(3) Uani d . 1 1
H H26A 0.6708 0.6825 0.4507 0.025 Uiso calc R 1 1
H H26B 0.5966 0.5696 0.4861 0.025 Uiso calc R 1 1
C C27 0.63870(18) 0.66012(15) 0.57564(10) 0.0202(3) Uani d . 1 1
H H27A 0.7429 0.6326 0.5815 0.024 Uiso calc R 1 1
H H27B 0.5927 0.6061 0.6162 0.024 Uiso calc R 1 1
C C28 0.57847(19) 0.80239(16) 0.58221(11) 0.0236(4) Uani d . 1 1
H H28A 0.6430 0.8531 0.5545 0.028 Uiso calc R 1 1
H H28B 0.5636 0.8144 0.6384 0.028 Uiso calc R 1 1
C C29 0.43433(18) 0.83939(16) 0.54080(10) 0.0190(3) Uani d . 1 1
H H29A 0.3554 0.8293 0.5799 0.023 Uiso calc R 1 1
H H29B 0.4130 0.9281 0.5127 0.023 Uiso calc R 1 1
C C30 0.13884(17) 0.73570(16) 0.49065(10) 0.0196(3) Uani d . 1 1
H H30A 0.1860 0.7133 0.5419 0.023 Uiso calc R 1 1
H H30B 0.1512 0.6578 0.4679 0.023 Uiso calc R 1 1
C C31 -0.02248(18) 0.80459(18) 0.50156(11) 0.0239(4) Uani d . 1 1
H H31A -0.0403 0.8431 0.5503 0.029 Uiso calc R 1 1
H H31B -0.0818 0.7444 0.5053 0.029 Uiso calc R 1 1
C C32 -0.05706(18) 0.90933(18) 0.42606(11) 0.0235(4) Uani d . 1 1
H H32A -0.1318 0.8957 0.3962 0.028 Uiso calc R 1 1
H H32B -0.0903 0.9944 0.4412 0.028 Uiso calc R 1 1
C C33 0.08559(17) 0.89666(16) 0.37477(10) 0.0196(3) Uani d . 1 1
H H33A 0.0893 0.8448 0.3333 0.024 Uiso calc R 1 1
H H33B 0.0972 0.9808 0.3491 0.024 Uiso calc R 1 1

loop_
_atom_site_aniso_label
_atom_site_aniso_U_11
_atom_site_aniso_U_22
_atom_site_aniso_U_33
_atom_site_aniso_U_12
_atom_site_aniso_U_13
_atom_site_aniso_U_23
P1 0.01320(18) 0.01268(18) 0.01255(19) -0.00217(14) -0.00114(14) -0.00448(14)
P2 0.01397(19) 0.01263(18) 0.01200(19) -0.00272(14) -0.00155(14) -0.00256(14)
P3 0.01362(18) 0.01335(18) 0.01120(19) -0.00266(14) -0.00087(14) -0.00389(14)
O1 0.0142(5) 0.0201(6) 0.0184(6) -0.0037(4) -0.0011(4) -0.0098(5)
N1 0.0180(6) 0.0132(6) 0.0123(6) -0.0015(5) -0.0009(5) -0.0040(5)
N2 0.0210(7) 0.0139(6) 0.0131(6) -0.0055(5) -0.0005(5) -0.0037(5)
N3 0.0188(6) 0.0135(6) 0.0120(6) -0.0037(5) -0.0009(5) -0.0033(5)
N4 0.0147(6) 0.0130(6) 0.0153(6) -0.0022(5) -0.0023(5) -0.0058(5)
N5 0.0189(7) 0.0166(6) 0.0150(7) -0.0013(5) -0.0030(5) -0.0041(5)
N6 0.0165(6) 0.0201(7) 0.0134(7) -0.0064(5) -0.0025(5) -0.0008(5)
N7 0.0195(7) 0.0136(6) 0.0194(7) -0.0018(5) -0.0070(5) -0.0041(5)
N8 0.0150(6) 0.0164(6) 0.0146(7) 0.0001(5) -0.0028(5) -0.0063(5)
N9 0.0125(6) 0.0178(6) 0.0138(6) -0.0026(5) -0.0016(5) -0.0037(5)
C1 0.0189(7) 0.0153(7) 0.0137(7) -0.0079(6) -0.0012(6) -0.0019(6)
C2 0.0208(8) 0.0198(8) 0.0148(8) -0.0078(6) -0.0006(6) -0.0039(6)
C3 0.0281(9) 0.0221(8) 0.0162(8) -0.0103(7) 0.0025(7) -0.0069(6)
C4 0.0371(10) 0.0261(9) 0.0118(8) -0.0157(8) -0.0021(7) -0.0031(6)
C5 0.0319(9) 0.0228(8) 0.0168(8) -0.0123(7) -0.0103(7) 0.0025(6)
C6 0.0238(8) 0.0163(7) 0.0173(8) -0.0083(6) -0.0061(6) -0.0003(6)
C7 0.0234(8) 0.0187(8) 0.0270(9) -0.0035(7) -0.0127(7) -0.0022(7)
C8 0.0189(8) 0.0165(8) 0.0294(9) -0.0007(6) -0.0063(7) -0.0072(7)
C9 0.0170(7) 0.0172(7) 0.0171(8) -0.0062(6) -0.0029(6) -0.0054(6)
C10 0.0162(7) 0.0147(7) 0.0145(8) -0.0058(6) -0.0023(6) -0.0031(6)
C11 0.0198(8) 0.0145(7) 0.0182(8) -0.0025(6) -0.0053(6) -0.0072(6)
C12 0.0148(7) 0.0158(7) 0.0101(7) -0.0024(6) -0.0002(6) -0.0023(6)
C13 0.0169(7) 0.0157(7) 0.0168(8) -0.0025(6) -0.0003(6) -0.0051(6)
C14 0.0165(7) 0.0231(8) 0.0154(8) -0.0051(6) -0.0009(6) -0.0046(6)
C15 0.0154(7) 0.0247(8) 0.0195(8) -0.0003(6) -0.0036(6) -0.0052(7)
C16 0.0200(8) 0.0175(8) 0.0203(8) 0.0023(6) -0.0031(6) -0.0053(6)
C17 0.0183(8) 0.0290(9) 0.0349(10) -0.0065(7) -0.0049(7) -0.0111(8)
C18 0.0196(8) 0.0254(9) 0.0240(9) -0.0067(7) -0.0065(7) -0.0039(7)
C19 0.0261(10) 0.0422(11) 0.0402(12) -0.0167(9) 0.0005(8) -0.0114(9)
C20 0.0250(10) 0.0495(13) 0.0313(11) -0.0156(9) 0.0047(8) -0.0021(9)
C21 0.0243(8) 0.0238(8) 0.0178(8) -0.0090(7) 0.0037(7) -0.0029(6)
C22 0.0221(8) 0.0183(8) 0.0260(9) -0.0033(6) -0.0105(7) -0.0047(7)
C23 0.0331(10) 0.0263(9) 0.0220(9) -0.0028(8) -0.0094(8) -0.0034(7)
C24 0.0258(9) 0.0170(8) 0.0221(9) 0.0001(6) -0.0063(7) -0.0011(6)
C25 0.0217(8) 0.0138(7) 0.0202(8) -0.0009(6) -0.0039(6) -0.0031(6)
C26 0.0175(8) 0.0236(8) 0.0192(8) 0.0026(6) -0.0046(6) -0.0052(7)
C27 0.0217(8) 0.0179(8) 0.0207(8) -0.0044(6) -0.0079(7) -0.0002(6)
C28 0.0277(9) 0.0209(8) 0.0246(9) -0.0068(7) -0.0122(7) -0.0038(7)
C29 0.0225(8) 0.0188(8) 0.0166(8) -0.0033(6) -0.0033(6) -0.0069(6)
C30 0.0171(8) 0.0234(8) 0.0184(8) -0.0068(6) 0.0002(6) -0.0025(6)
C31 0.0179(8) 0.0311(9) 0.0248(9) -0.0079(7) 0.0033(7) -0.0095(7)
C32 0.0154(8) 0.0302(9) 0.0253(9) -0.0026(7) -0.0041(7) -0.0092(7)
C33 0.0171(8) 0.0226(8) 0.0178(8) -0.0007(6) -0.0043(6) -0.0050(6)

loop_
_atom_type_symbol
_atom_type_description
_atom_type_scat_dispersion_real
_atom_type_scat_dispersion_imag
_atom_type_scat_source
C C 0.0033 0.0016 'International Tables Vol C Tables 4.2.6.8 and 6.1.1.4'
H H 0.0000 0.0000 'International Tables Vol C Tables 4.2.6.8 and 6.1.1.4'
N N 0.0061 0.0033 'International Tables Vol C Tables 4.2.6.8 and 6.1.1.4'
O O 0.0106 0.0060 'International Tables Vol C Tables 4.2.6.8 and 6.1.1.4'
P P 0.1023 0.0942 'International Tables Vol C Tables 4.2.6.8 and 6.1.1.4'

loop_
_geom_angle_atom_site_label_1
_geom_angle_atom_site_label_2
_geom_angle_atom_site_label_3
_geom_angle
N1 P1 O1 110.67(7)
N3 P1 O1 105.79(6)
N3 P1 N1 118.29(7)
O1 P1 N4 99.48(6)
N1 P1 N4 109.64(7)
N3 P1 N4 111.27(7)
N1 P2 N6 112.35(7)
N1 P2 N7 105.29(7)
N2 P2 N1 116.01(7)
N2 P2 N6 105.52(7)
N2 P2 N7 115.07(7)
N7 P2 N6 101.83(7)
N2 P3 N3 115.10(7)
N2 P3 N8 115.01(7)
N2 P3 N9 106.61(7)
N3 P3 N8 105.41(7)
N3 P3 N9 112.55(7)
N8 P3 N9 101.46(7)
C9 O1 P1 119.89(9)
P1 N1 P2 120.66(8)
P2 N2 P3 123.76(8)
P1 N3 P3 121.24(8)
C11 N4 P1 122.37(10)
C12 N4 P1 121.97(10)
C12 N4 C11 115.65(12)
C12 N5 C16 117.13(14)
C18 N6 P2 123.16(11)
C18 N6 C21 109.75(13)
C21 N6 P2 119.56(11)
C22 N7 P2 126.69(11)
C22 N7 C25 110.66(13)
C25 N7 P2 122.60(11)
C26 N8 P3 122.62(11)
C26 N8 C29 110.42(12)
C29 N8 P3 121.92(10)
C30 N9 P3 117.42(10)
C33 N9 P3 118.11(10)
C33 N9 C30 106.12(12)
C2 C1 C6 118.33(14)
C2 C1 C10 122.78(14)
C6 C1 C10 118.89(14)
C1 C2 H2 119.5
C3 C2 C1 120.99(15)
C3 C2 H2 119.5
C2 C3 C4 120.48(16)
C2 C3 H3 119.8
C4 C3 H3 119.8
C5 C4 C3 120.04(15)
C5 C4 H4 120.0
C3 C4 H4 120.0
C4 C5 C6 121.26(16)
C4 C5 H5 119.4
C6 C5 H5 119.4
C7 C6 C1 119.51(15)
C7 C6 C5 121.58(15)
C5 C6 C1 118.89(15)
C6 C7 H7 119.5
C8 C7 C6 121.07(15)
C8 C7 H7 119.5
C7 C8 C9 118.64(15)
C7 C8 H8 120.7
C9 C8 H8 120.7
O1 C9 C8 117.84(14)
C10 C9 O1 118.51(14)
C10 C9 C8 123.59(15)
C1 C10 C11 122.09(13)
C9 C10 C1 118.30(14)
C9 C10 C11 119.55(14)
N4 C11 C10 113.62(12)
N4 C11 H11A 108.8
N4 C11 H11B 108.8
C10 C11 H11A 108.8
C10 C11 H11B 108.8
H11A C11 H11B 107.7
N4 C12 C13 121.86(13)
N5 C12 N4 115.69(13)
N5 C12 C13 122.45(14)
C12 C13 H13 120.3
C14 C13 C12 119.45(14)
C14 C13 H13 120.3
C13 C14 C15 118.09(15)
C13 C14 C17 121.28(15)
C15 C14 C17 120.60(15)
C14 C15 H15 120.8
C16 C15 C14 118.41(15)
C16 C15 H15 120.8
N5 C16 C15 124.42(15)
N5 C16 H16 117.8
C15 C16 H16 117.8
C14 C17 H17A 109.5
C14 C17 H17B 109.5
C14 C17 H17C 109.5
H17A C17 H17B 109.5
H17A C17 H17C 109.5
H17B C17 H17C 109.5
N6 C18 C19 102.41(14)
N6 C18 H18A 111.3
N6 C18 H18B 111.3
C19 C18 H18A 111.3
C19 C18 H18B 111.3
H18A C18 H18B 109.2
C18 C19 H19A 111.0
C18 C19 H19B 111.0
C20 C19 C18 103.98(15)
C20 C19 H19A 111.0
C20 C19 H19B 111.0
H19A C19 H19B 109.0
C19 C20 C21 105.42(15)
C19 C20 H20A 110.7
C19 C20 H20B 110.7
C21 C20 H20A 110.7
C21 C20 H20B 110.7
H20A C20 H20B 108.8
N6 C21 C20 104.84(14)
N6 C21 H21A 110.8
N6 C21 H21B 110.8
C20 C21 H21A 110.8
C20 C21 H21B 110.8
H21A C21 H21B 108.9
N7 C22 C23 102.68(13)
N7 C22 H22A 111.2
N7 C22 H22B 111.2
C23 C22 H22A 111.2
C23 C22 H22B 111.2
H22A C22 H22B 109.1
C22 C23 C24 103.09(14)
C22 C23 H23A 111.1
C22 C23 H23B 111.1
C24 C23 H23A 111.1
C24 C23 H23B 111.1
H23A C23 H23B 109.1
C23 C24 C25 104.67(13)
C23 C24 H24A 110.8
C23 C24 H24B 110.8
C25 C24 H24A 110.8
C25 C24 H24B 110.8
H24A C24 H24B 108.9
N7 C25 C24 104.50(13)
N7 C25 H25A 110.9
N7 C25 H25B 110.9
C24 C25 H25A 110.9
C24 C25 H25B 110.9
H25A C25 H25B 108.9
N8 C26 C27 102.75(13)
N8 C26 H26A 111.2
N8 C26 H26B 111.2
C27 C26 H26A 111.2
C27 C26 H26B 111.2
H26A C26 H26B 109.1
C26 C27 C28 102.77(13)
C26 C27 H27A 111.2
C26 C27 H27B 111.2
C28 C27 H27A 111.2
C28 C27 H27B 111.2
H27A C27 H27B 109.1
C27 C28 C29 103.16(13)
C27 C28 H28A 111.1
C27 C28 H28B 111.1
C29 C28 H28A 111.1
C29 C28 H28B 111.1
H28A C28 H28B 109.1
N8 C29 C28 104.14(13)
N8 C29 H29A 110.9
N8 C29 H29B 110.9
C28 C29 H29A 110.9
C28 C29 H29B 110.9
H29A C29 H29B 108.9
N9 C30 C31 103.53(13)
N9 C30 H30A 111.1
N9 C30 H30B 111.1
C31 C30 H30A 111.1
C31 C30 H30B 111.1
H30A C30 H30B 109.0
C30 C31 C32 105.54(14)
C30 C31 H31A 110.6
C30 C31 H31B 110.6
C32 C31 H31A 110.6
C32 C31 H31B 110.6
H31A C31 H31B 108.8
C31 C32 H32A 110.6
C31 C32 H32B 110.6
C33 C32 C31 105.59(13)
C33 C32 H32A 110.6
C33 C32 H32B 110.6
H32A C32 H32B 108.8
N9 C33 C32 103.77(13)
N9 C33 H33A 111.0
N9 C33 H33B 111.0
C32 C33 H33A 111.0
C32 C33 H33B 111.0
H33A C33 H33B 109.0

loop_
_geom_bond_atom_site_label_1
_geom_bond_atom_site_label_2
_geom_bond_distance
P1 O1 1.6168(11)
P1 N1 1.5801(13)
P1 N3 1.5732(13)
P1 N4 1.6804(13)
P2 N1 1.6140(13)
P2 N2 1.5914(13)
P2 N6 1.6483(14)
P2 N7 1.6430(14)
P3 N2 1.5975(13)
P3 N3 1.6164(13)
P3 N8 1.6372(14)
P3 N9 1.6644(13)
O1 C9 1.3934(18)
N4 C11 1.4787(19)
N4 C12 1.4043(19)
N5 C12 1.3359(19)
N5 C16 1.340(2)
N6 C18 1.464(2)
N6 C21 1.479(2)
N7 C22 1.460(2)
N7 C25 1.4746(19)
N8 C26 1.476(2)
N8 C29 1.4823(19)
N9 C30 1.480(2)
N9 C33 1.471(2)
C1 C2 1.419(2)
C1 C6 1.426(2)
C1 C10 1.433(2)
C2 C3 1.375(2)
C2 H2 0.9300
C3 C4 1.407(3)
C3 H3 0.9300
C4 C5 1.361(3)
C4 H4 0.9300
C5 H5 0.9300
C6 C5 1.422(2)
C6 C7 1.414(2)
C7 C8 1.368(2)
C7 H7 0.9300
C8 H8 0.9300
C9 C8 1.402(2)
C9 C10 1.366(2)
C10 C11 1.504(2)
C11 H11A 0.9700
C11 H11B 0.9700
C13 C12 1.406(2)
C13 C14 1.381(2)
C13 H13 0.9300
C14 C17 1.506(2)
C15 C14 1.395(2)
C15 C16 1.379(2)
C15 H15 0.9300
C16 H16 0.9300
C17 H17A 0.9600
C17 H17B 0.9600
C17 H17C 0.9600
C18 C19 1.519(3)
C18 H18A 0.9700
C18 H18B 0.9700
C19 H19A 0.9700
C19 H19B 0.9700
C20 C19 1.511(3)
C20 H20A 0.9700
C20 H20B 0.9700
C21 C20 1.528(2)
C21 H21A 0.9700
C21 H21B 0.9700
C22 C23 1.521(2)
C22 H22A 0.9700
C22 H22B 0.9700
C23 C24 1.524(2)
C23 H23A 0.9700
C23 H23B 0.9700
C24 H24A 0.9700
C24 H24B 0.9700
C25 C24 1.535(2)
C25 H25A 0.9700
C25 H25B 0.9700
C26 C27 1.514(2)
C26 H26A 0.9700
C26 H26B 0.9700
C27 C28 1.523(2)
C27 H27A 0.9700
C27 H27B 0.9700
C28 H28A 0.9700
C28 H28B 0.9700
C29 C28 1.526(2)
C29 H29A 0.9700
C29 H29B 0.9700
C30 C31 1.534(2)
C30 H30A 0.9700
C30 H30B 0.9700
C31 H31A 0.9700
C31 H31B 0.9700
C32 C31 1.536(3)
C32 C33 1.533(2)
C32 H32A 0.9700
C32 H32B 0.9700
C33 H33A 0.9700
C33 H33B 0.9700

loop_
_geom_hbond_atom_site_label_D
_geom_hbond_atom_site_label_H
_geom_hbond_atom_site_label_A
_geom_hbond_site_symmetry_A
_geom_hbond_distance_DH
_geom_hbond_distance_HA
_geom_hbond_distance_DA
_geom_hbond_angle_DHA
_geom_hbond_publ_flag
C17 H17A O1 1_655 0.96 2.47 3.372(2) 156 yes
C24 H24B Cg1 1_565 0.97 2.74 3.624(2) 152 yes

loop_
_geom_torsion_atom_site_label_1
_geom_torsion_atom_site_label_2
_geom_torsion_atom_site_label_3
_geom_torsion_atom_site_label_4
_geom_torsion
N1 P1 O1 C9 66.13(12)
N3 P1 O1 C9 -164.59(11)
N4 P1 O1 C9 -49.16(12)
O1 P1 N1 P2 101.22(9)
N3 P1 N1 P2 -21.01(13)
N4 P1 N1 P2 -150.02(9)
O1 P1 N3 P3 -102.47(9)
N1 P1 N3 P3 22.19(13)
N4 P1 N3 P3 150.44(8)
O1 P1 N4 C11 11.22(13)
O1 P1 N4 C12 -167.31(12)
N1 P1 N4 C11 -104.85(13)
N1 P1 N4 C12 76.62(13)
N3 P1 N4 C11 122.38(12)
N3 P1 N4 C12 -56.14(14)
N2 P2 N1 P1 16.28(12)
N6 P2 N1 P1 137.78(9)
N7 P2 N1 P1 -112.21(10)
N1 P2 N2 P3 -13.23(13)
N6 P2 N2 P3 -138.30(10)
N7 P2 N2 P3 110.29(10)
N1 P2 N6 C18 -93.15(14)
N1 P2 N6 C21 53.41(14)
N2 P2 N6 C18 34.17(14)
N2 P2 N6 C21 -179.27(12)
N7 P2 N6 C18 154.67(13)
N7 P2 N6 C21 -58.77(13)
N1 P2 N7 C22 10.18(16)
N1 P2 N7 C25 -172.75(13)
N2 P2 N7 C22 -118.86(14)
N2 P2 N7 C25 58.22(15)
N6 P2 N7 C22 127.58(14)
N6 P2 N7 C25 -55.35(14)
N3 P3 N2 P2 14.06(13)
N8 P3 N2 P2 136.91(9)
N9 P3 N2 P2 -111.50(10)
N2 P3 N3 P1 -18.27(12)
N8 P3 N3 P1 -146.11(9)
N9 P3 N3 P1 104.15(10)
N2 P3 N8 C26 -90.19(14)
N2 P3 N8 C29 62.30(14)
N3 P3 N8 C26 37.71(14)
N3 P3 N8 C29 -169.80(12)
N9 P3 N8 C26 155.21(13)
N9 P3 N8 C29 -52.31(13)
N2 P3 N9 C30 177.45(11)
N2 P3 N9 C33 48.27(13)
N3 P3 N9 C30 50.35(13)
N3 P3 N9 C33 -78.82(13)
N8 P3 N9 C30 -61.84(12)
N8 P3 N9 C33 168.98(11)
P1 O1 C9 C8 -134.76(13)
P1 O1 C9 C10 47.98(18)
P1 N4 C11 C10 25.90(18)
C12 N4 C11 C10 -155.48(13)
P1 N4 C12 N5 165.83(11)
P1 N4 C12 C13 -15.1(2)
C11 N4 C12 N5 -12.79(19)
C11 N4 C12 C13 166.32(14)
C16 N5 C12 N4 176.79(14)
C16 N5 C12 C13 -2.3(2)
C12 N5 C16 C15 0.6(2)
P2 N6 C18 C19 -179.54(12)
C21 N6 C18 C19 31.07(17)
P2 N6 C21 C20 -163.38(12)
C18 N6 C21 C20 -12.73(18)
P2 N7 C22 C23 -154.25(13)
C25 N7 C22 C23 28.39(18)
P2 N7 C25 C24 175.08(12)
C22 N7 C25 C24 -7.43(18)
P3 N8 C26 C27 176.80(11)
C29 N8 C26 C27 21.54(17)
P3 N8 C29 C28 -152.11(12)
C26 N8 C29 C28 3.36(17)
P3 N9 C30 C31 -173.12(11)
C33 N9 C30 C31 -38.50(16)
P3 N9 C33 C32 172.79(11)
C30 N9 C33 C32 38.53(16)
C6 C1 C2 C3 -0.7(2)
C10 C1 C2 C3 178.79(15)
C2 C1 C6 C5 0.5(2)
C2 C1 C6 C7 179.07(15)
C10 C1 C6 C5 -179.04(14)
C10 C1 C6 C7 -0.4(2)
C2 C1 C10 C9 -179.34(14)
C2 C1 C10 C11 -2.3(2)
C6 C1 C10 C9 0.1(2)
C6 C1 C10 C11 177.20(14)
C1 C2 C3 C4 0.1(2)
C2 C3 C4 C5 0.7(2)
C3 C4 C5 C6 -0.9(3)
C1 C6 C5 C4 0.3(2)
C7 C6 C5 C4 -178.25(16)
C1 C6 C7 C8 0.6(2)
C5 C6 C7 C8 179.21(16)
C6 C7 C8 C9 -0.5(3)
O1 C9 C8 C7 -176.89(15)
C10 C9 C8 C7 0.2(3)
O1 C9 C10 C1 177.07(13)
O1 C9 C10 C11 -0.1(2)
C8 C9 C10 C1 0.0(2)
C8 C9 C10 C11 -177.17(15)
C1 C10 C11 N4 147.90(14)
C9 C10 C11 N4 -35.1(2)
C14 C13 C12 N4 -177.42(14)
C14 C13 C12 N5 1.6(2)
C12 C13 C14 C15 0.8(2)
C12 C13 C14 C17 -177.17(15)
C16 C15 C14 C13 -2.4(2)
C16 C15 C14 C17 175.60(16)
C14 C15 C16 N5 1.8(3)
N6 C18 C19 C20 -36.92(19)
C21 C20 C19 C18 29.8(2)
N6 C21 C20 C19 -11.1(2)
N7 C22 C23 C24 -37.58(18)
C22 C23 C24 C25 33.58(18)
N7 C25 C24 C23 -16.68(18)
N8 C26 C27 C28 -37.69(16)
C26 C27 C28 C29 40.19(17)
N8 C29 C28 C27 -26.81(17)
N9 C30 C31 C32 22.81(17)
C33 C32 C31 C30 -0.03(18)
C31 C32 C33 N9 -22.92(17)
